data_7134909
loop_
_publ_author_name
'Thondur, Jagadeesh Reddy'
'Gowda, Punith S.'
'Sharada, Duddu S.'
'Satyanarayana, Gedu'

_publ_section_title
;
 Electrochemical synthesis of phosphorylated oxazolines from
 <i>N</i>-allylamides.
;
_journal_issue 76
_journal_name_full 'Chemical communications (Cambridge, England)'
_journal_page_first 14717
_journal_page_last 14720
_journal_paper_doi 10.1039/d5cc03899e
_journal_volume 61
_journal_year 2025
_chemical_formula_moiety 'C28 H24 N O2 P'
_chemical_formula_sum 'C28 H24 N O2 P'
_chemical_formula_weight 437.45
_space_group_crystal_system monoclinic
_space_group_IT_number 7
_space_group_name_Hall 'P -2yac'
_space_group_name_H-M_alt 'P 1 n 1'
_atom_sites_solution_hydrogens geom
_atom_sites_solution_primary dual
_audit_creation_date 2025-06-09
_audit_creation_method
;
Olex2 1.5-alpha
(compiled 2025.05.31 svn.r86d253d1 for OlexSys, GUI svn.r7254)
;
_audit_update_record
;
2025-06-23 deposited with the CCDC.	2025-08-20 downloaded from the CCDC.
;
_cell_angle_alpha 90
_cell_angle_beta 96.181(6)
_cell_angle_gamma 90
_cell_formula_units_Z 2
_cell_length_a 6.0125(10)
_cell_length_b 12.501(2)
_cell_length_c 15.039(3)
_cell_measurement_reflns_used 5137
_cell_measurement_temperature 298
_cell_measurement_theta_max 21.333
_cell_measurement_theta_min 2.724
_cell_volume 1123.8(3)
_computing_cell_refinement 'SAINT V8.40B (?, 2016)'
_computing_data_reduction 'SAINT V8.40B (?, 2016)'
_computing_molecular_graphics 'Olex2 1.5-alpha (Dolomanov et al., 2009)'
_computing_publication_material 'Olex2 1.5-alpha (Dolomanov et al., 2009)'
_computing_structure_refinement 'XL  (Sheldrick, 2008)'
_computing_structure_solution 'SHELXT 2018/2 (Sheldrick, 2018)'
_diffrn_ambient_temperature 298
_diffrn_measured_fraction_theta_full 1.000
_diffrn_measured_fraction_theta_max 0.998
_diffrn_measurement_device_type 'Bruker APEX-V Photon II'
_diffrn_radiation_type MoK\a
_diffrn_radiation_wavelength 0.71073
_diffrn_reflns_av_R_equivalents 0.0825
_diffrn_reflns_av_unetI/netI 0.0621
_diffrn_reflns_Laue_measured_fraction_full 1.000
_diffrn_reflns_Laue_measured_fraction_max 0.998
_diffrn_reflns_limit_h_max 7
_diffrn_reflns_limit_h_min -7
_diffrn_reflns_limit_k_max 16
_diffrn_reflns_limit_k_min -16
_diffrn_reflns_limit_l_max 19
_diffrn_reflns_limit_l_min -19
_diffrn_reflns_number 25702
_diffrn_reflns_point_group_measured_fraction_full 0.965
_diffrn_reflns_point_group_measured_fraction_max 0.948
_diffrn_reflns_theta_full 25.242
_diffrn_reflns_theta_max 27.105
_diffrn_reflns_theta_min 2.123
_diffrn_source_current 1.4
_diffrn_source_power 0.07
_diffrn_source_voltage 50.0
_exptl_absorpt_coefficient_mu 0.148
_exptl_absorpt_correction_T_max 0.7455
_exptl_absorpt_correction_T_min 0.6103
_exptl_absorpt_correction_type multi-scan
_exptl_absorpt_process_details
;
SADABS-2016/2 (Bruker,2016/2) was used for absorption correction.
wR2(int) was 0.1291 before and 0.0781 after correction.
The Ratio of minimum to maximum transmission is 0.8186.
The \l/2 correction factor is Not present.
;
_exptl_crystal_colour 'clear light colourless'
_exptl_crystal_colour_lustre clear
_exptl_crystal_colour_modifier light
_exptl_crystal_colour_primary colourless
_exptl_crystal_density_diffrn 1.293
_exptl_crystal_description block
_exptl_crystal_F_000 460
_exptl_crystal_size_max 0.28
_exptl_crystal_size_mid 0.23
_exptl_crystal_size_min 0.15
_refine_diff_density_max 0.125
_refine_diff_density_min -0.188
_refine_diff_density_rms 0.034
_refine_ls_abs_structure_details
;
 Flack x determined using 1317 quotients [(I+)-(I-)]/[(I+)+(I-)]
 (Parsons, Flack and Wagner, Acta Cryst. B69 (2013) 249-259).
;
_refine_ls_abs_structure_Flack 0.20(7)
_refine_ls_extinction_method none
_refine_ls_goodness_of_fit_ref 1.019
_refine_ls_hydrogen_treatment constr
_refine_ls_matrix_type full
_refine_ls_number_parameters 289
_refine_ls_number_reflns 4708
_refine_ls_number_restraints 2
_refine_ls_restrained_S_all 1.019
_refine_ls_R_factor_all 0.0717
_refine_ls_R_factor_gt 0.0431
_refine_ls_shift/su_max 0.000
_refine_ls_shift/su_mean 0.000
_refine_ls_structure_factor_coef Fsqd
_refine_ls_weighting_details 'w=1/[\s^2^(Fo^2^)+(0.0389P)^2^+0.0195P] where P=(Fo^2^+2Fc^2^)/3'
_refine_ls_weighting_scheme calc
_refine_ls_wR_factor_gt 0.0840
_refine_ls_wR_factor_ref 0.0937
_reflns_Friedel_coverage 0.893
_reflns_Friedel_fraction_full 0.931
_reflns_Friedel_fraction_max 0.897
_reflns_number_gt 3487
_reflns_number_total 4708
_reflns_threshold_expression 'I > 2\s(I)'
_cod_data_source_file d5cc03899e2.cif
_cod_data_source_block mo_gs_jr_p4
_cod_depositor_comments 'Adding full bibliography for 7134909.cif.'
_cod_original_cell_volume 1123.8(4)
_cod_database_code 7134909
_shelx_shelxl_version_number 2019/1
_shelx_space_group_comment
;
The symmetry employed for this shelxl refinement is uniquely defined
by the following loop, which should always be used as a source of
symmetry information in preference to the above space-group names.
They are only intended as comments.
;
_shelx_estimated_absorpt_t_max 0.978
_shelx_estimated_absorpt_t_min 0.960
_olex2_refinement_description
;
1. Fixed Uiso
 At 1.2 times of:
  All C(H) groups, All C(H,H) groups
2.a Secondary CH2 refined with riding coordinates:
 C13(H13A,H13B), C22(H22A,H22B)
2.b Aromatic/amide H refined with riding coordinates:
 C4(H4), C3(H3), C2(H2), C28(H28), C27(H27), C26(H26), C10(H10), C11(H11),
 C12(H12), C5(H5), C6(H6), C24(H24), C25(H25), C18(H18), C19(H19), C14(H14),
 C15(H15), C16(H16), C8(H8), C9(H9)
;
_olex2_exptl_crystal_mounting_method 'Nylon loop used'
_olex2_submission_special_instructions 'No special instructions were received'

loop_
_space_group_symop_operation_xyz
'x, y, z'
'x+1/2, -y, z+1/2'

loop_
_atom_site_label
_atom_site_type_symbol
_atom_site_fract_x
_atom_site_fract_y
_atom_site_fract_z
_atom_site_U_iso_or_equiv
_atom_site_adp_type
_atom_site_occupancy
_atom_site_site_symmetry_order
_atom_site_calc_flag
_atom_site_refinement_flags_posn
_atom_site_refinement_flags_adp
_atom_site_refinement_flags_occupancy
_atom_site_disorder_assembly
_atom_site_disorder_group
P1 P 0.37655(13) 0.32528(7) 0.53341(6) 0.0406(2) Uani 1 1 d . . . . .
O2 O 0.5564(4) 0.62588(17) 0.45894(15) 0.0415(6) Uani 1 1 d . . . . .
O1 O 0.1281(4) 0.3348(2) 0.52933(17) 0.0518(6) Uani 1 1 d . . . . .
C1 C 0.4557(6) 0.2329(3) 0.4503(2) 0.0429(8) Uani 1 1 d . . . . .
C7 C 0.4929(6) 0.2754(2) 0.6411(2) 0.0411(8) Uani 1 1 d . . . . .
N1 N 0.2443(6) 0.6754(2) 0.5198(2) 0.0512(8) Uani 1 1 d . . . . .
C4 C 0.5372(10) 0.0921(4) 0.3154(3) 0.0848(16) Uani 1 1 d . . . . .
H4 H 0.564462 0.044555 0.270310 0.102 Uiso 1 1 calc R U . . .
C3 C 0.6959(8) 0.1657(4) 0.3448(3) 0.0743(13) Uani 1 1 d . . . . .
H3 H 0.829503 0.169090 0.319037 0.089 Uiso 1 1 calc R U . . .
C2 C 0.6573(7) 0.2361(3) 0.4140(3) 0.0561(10) Uani 1 1 d . . . . .
H2 H 0.766979 0.284924 0.435423 0.067 Uiso 1 1 calc R U . . .
C13 C 0.5198(5) 0.4514(2) 0.5216(2) 0.0384(8) Uani 1 1 d . . . . .
H13A H 0.531575 0.487785 0.578848 0.046 Uiso 1 1 calc R U . . .
H13B H 0.670764 0.435811 0.508254 0.046 Uiso 1 1 calc R U . . .
C20 C 0.4134(5) 0.5292(3) 0.4499(2) 0.0388(8) Uani 1 1 d . . . . .
C21 C 0.4429(6) 0.6980(3) 0.5056(2) 0.0425(9) Uani 1 1 d . . . . .
C23 C 0.5613(7) 0.7980(3) 0.5319(2) 0.0502(9) Uani 1 1 d . . . . .
C28 C 0.4613(9) 0.8696(4) 0.5866(3) 0.0765(14) Uani 1 1 d . . . . .
H28 H 0.327230 0.852938 0.608909 0.092 Uiso 1 1 calc R U . . .
C27 C 0.5687(13) 0.9675(4) 0.6069(4) 0.0975(18) Uani 1 1 d . . . . .
H27 H 0.505675 1.015700 0.644046 0.117 Uiso 1 1 calc R U . . .
C26 C 0.7618(12) 0.9936(4) 0.5736(4) 0.0928(18) Uani 1 1 d . . . . .
H26 H 0.825843 1.060410 0.585745 0.111 Uiso 1 1 calc R U . . .
C10 C 0.6428(8) 0.1956(3) 0.8088(3) 0.0576(11) Uani 1 1 d . . . . .
H10 H 0.692456 0.169450 0.865374 0.069 Uiso 1 1 calc R U . . .
C11 C 0.4253(8) 0.1806(3) 0.7742(3) 0.0623(11) Uani 1 1 d . . . . .
H11 H 0.328502 0.142683 0.806799 0.075 Uiso 1 1 calc R U . . .
C12 C 0.3484(7) 0.2210(3) 0.6913(3) 0.0525(10) Uani 1 1 d . . . . .
H12 H 0.199294 0.211942 0.668942 0.063 Uiso 1 1 calc R U . . .
C5 C 0.3375(10) 0.0878(4) 0.3519(4) 0.0837(15) Uani 1 1 d . . . . .
H5 H 0.230111 0.037446 0.331395 0.100 Uiso 1 1 calc R U . . .
C6 C 0.2964(8) 0.1577(3) 0.4186(3) 0.0650(12) Uani 1 1 d . . . . .
H6 H 0.160628 0.154638 0.442778 0.078 Uiso 1 1 calc R U . . .
C22 C 0.1885(6) 0.5746(3) 0.4738(2) 0.0479(9) Uani 1 1 d . . . . .
H22A H 0.086843 0.586681 0.420177 0.058 Uiso 1 1 calc R U . . .
H22B H 0.118796 0.525658 0.512462 0.058 Uiso 1 1 calc R U . . .
C24 C 0.7615(7) 0.8240(3) 0.5018(3) 0.0577(10) Uani 1 1 d . . . . .
H24 H 0.830545 0.775212 0.467078 0.069 Uiso 1 1 calc R U . . .
C25 C 0.8633(10) 0.9222(3) 0.5223(4) 0.0787(13) Uani 1 1 d . . . . .
H25 H 0.998980 0.939042 0.501359 0.094 Uiso 1 1 calc R U . . .
C17 C 0.4137(6) 0.4854(3) 0.3565(2) 0.0387(8) Uani 1 1 d . . . . .
C18 C 0.2343(6) 0.4241(3) 0.3190(2) 0.0469(9) Uani 1 1 d . . . . .
H18 H 0.108758 0.415482 0.349396 0.056 Uiso 1 1 calc R U . . .
C19 C 0.2420(7) 0.3760(3) 0.2368(3) 0.0553(10) Uani 1 1 d . . . . .
H19 H 0.122299 0.334290 0.212732 0.066 Uiso 1 1 calc R U . . .
C14 C 0.4226(7) 0.3890(3) 0.1902(3) 0.0605(11) Uani 1 1 d . . . . .
H14 H 0.427013 0.356057 0.135003 0.073 Uiso 1 1 calc R U . . .
C15 C 0.5979(7) 0.4512(3) 0.2261(3) 0.0606(11) Uani 1 1 d . . . . .
H15 H 0.720585 0.461237 0.194261 0.073 Uiso 1 1 calc R U . . .
C16 C 0.5946(6) 0.4989(3) 0.3084(2) 0.0485(9) Uani 1 1 d . . . . .
H16 H 0.715127 0.540643 0.331707 0.058 Uiso 1 1 calc R U . . .
C8 C 0.7135(6) 0.2889(3) 0.6766(3) 0.0524(9) Uani 1 1 d . . . . .
H8 H 0.812766 0.324967 0.643914 0.063 Uiso 1 1 calc R U . . .
C9 C 0.7869(7) 0.2489(3) 0.7605(3) 0.0591(10) Uani 1 1 d . . . . .
H9 H 0.935034 0.258515 0.784055 0.071 Uiso 1 1 calc R U . . .

loop_
_atom_site_aniso_label
_atom_site_aniso_U_11
_atom_site_aniso_U_22
_atom_site_aniso_U_33
_atom_site_aniso_U_23
_atom_site_aniso_U_13
_atom_site_aniso_U_12
P1 0.0415(5) 0.0448(5) 0.0348(5) 0.0011(4) 0.0012(3) -0.0026(5)
O2 0.0456(14) 0.0390(12) 0.0415(14) -0.0048(10) 0.0115(11) 0.0011(11)
O1 0.0370(14) 0.0668(16) 0.0510(15) 0.0041(13) 0.0023(11) -0.0021(11)
C1 0.050(2) 0.0409(19) 0.035(2) -0.0002(15) -0.0073(16) 0.0006(16)
C7 0.047(2) 0.0384(19) 0.0375(19) 0.0004(15) 0.0051(15) 0.0012(16)
N1 0.060(2) 0.0531(18) 0.0420(19) -0.0020(15) 0.0114(16) 0.0158(17)
C4 0.101(4) 0.077(3) 0.072(3) -0.038(3) -0.014(3) 0.024(3)
C3 0.074(3) 0.087(3) 0.061(3) -0.022(3) 0.002(2) 0.018(3)
C2 0.054(2) 0.061(3) 0.051(2) -0.0168(19) -0.0015(19) 0.0030(19)
C13 0.0439(19) 0.0439(19) 0.0270(17) -0.0025(14) 0.0018(14) 0.0012(15)
C20 0.0399(19) 0.0414(18) 0.0355(19) 0.0002(15) 0.0054(14) 0.0011(15)
C21 0.055(2) 0.0419(19) 0.0303(19) 0.0013(15) 0.0059(16) 0.0142(17)
C23 0.070(3) 0.0408(19) 0.037(2) 0.0028(16) -0.0040(18) 0.0160(19)
C28 0.098(4) 0.067(3) 0.065(3) -0.021(2) 0.009(3) 0.023(2)
C27 0.140(5) 0.064(3) 0.084(4) -0.033(3) -0.007(4) 0.028(3)
C26 0.124(5) 0.052(3) 0.093(4) -0.012(3) -0.029(4) -0.002(3)
C10 0.084(3) 0.053(2) 0.035(2) 0.0019(18) 0.001(2) 0.004(2)
C11 0.081(3) 0.065(3) 0.042(2) 0.007(2) 0.012(2) -0.006(2)
C12 0.057(2) 0.057(2) 0.044(2) 0.0026(19) 0.0088(18) -0.0076(19)
C5 0.099(4) 0.058(3) 0.089(4) -0.028(3) -0.012(3) -0.010(3)
C6 0.067(3) 0.055(2) 0.071(3) -0.012(2) 0.000(2) -0.010(2)
C22 0.042(2) 0.056(2) 0.046(2) 0.0030(18) 0.0064(16) 0.0092(16)
C24 0.075(3) 0.045(2) 0.052(2) -0.0019(18) 0.000(2) 0.004(2)
C25 0.100(4) 0.050(2) 0.083(3) -0.002(3) -0.007(3) -0.007(3)
C17 0.042(2) 0.0436(19) 0.0306(17) 0.0031(14) 0.0031(15) 0.0046(15)
C18 0.047(2) 0.061(2) 0.0331(19) 0.0021(17) 0.0030(16) -0.0043(17)
C19 0.063(3) 0.062(2) 0.039(2) -0.0019(18) -0.0048(18) -0.0097(19)
C14 0.070(3) 0.080(3) 0.031(2) -0.0089(19) 0.003(2) 0.001(2)
C15 0.053(2) 0.087(3) 0.045(2) -0.007(2) 0.0175(19) 0.002(2)
C16 0.043(2) 0.063(2) 0.040(2) -0.0032(17) 0.0059(17) -0.0024(17)
C8 0.051(2) 0.061(2) 0.045(2) 0.0072(18) 0.0021(17) -0.0014(18)
C9 0.061(3) 0.065(2) 0.048(2) 0.0015(19) -0.0076(19) 0.003(2)

loop_
_atom_type_symbol
_atom_type_description
_atom_type_scat_dispersion_real
_atom_type_scat_dispersion_imag
_atom_type_scat_source
C C 0.0033 0.0016 'International Tables Vol C Tables 4.2.6.8 and 6.1.1.4'
H H 0.0000 0.0000 'International Tables Vol C Tables 4.2.6.8 and 6.1.1.4'
N N 0.0061 0.0033 'International Tables Vol C Tables 4.2.6.8 and 6.1.1.4'
O O 0.0106 0.0060 'International Tables Vol C Tables 4.2.6.8 and 6.1.1.4'
P P 0.1023 0.0942 'International Tables Vol C Tables 4.2.6.8 and 6.1.1.4'

loop_
_geom_angle_atom_site_label_1
_geom_angle_atom_site_label_2
_geom_angle_atom_site_label_3
_geom_angle
_geom_angle_site_symmetry_1
_geom_angle_site_symmetry_3
_geom_angle_publ_flag
O1 P1 C1 111.12(15) . . ?
O1 P1 C7 110.72(15) . . ?
O1 P1 C13 114.20(15) . . ?
C1 P1 C7 107.17(15) . . ?
C1 P1 C13 108.96(16) . . ?
C7 P1 C13 104.24(15) . . ?
C21 O2 C20 105.5(3) . . ?
C2 C1 P1 124.3(3) . . ?
C2 C1 C6 119.0(4) . . ?
C6 C1 P1 116.6(3) . . ?
C12 C7 P1 116.9(3) . . ?
C8 C7 P1 124.5(3) . . ?
C8 C7 C12 118.6(3) . . ?
C21 N1 C22 106.6(3) . . ?
C3 C4 H4 119.7 . . ?
C3 C4 C5 120.5(4) . . ?
C5 C4 H4 119.7 . . ?
C4 C3 H3 120.0 . . ?
C4 C3 C2 119.9(5) . . ?
C2 C3 H3 120.0 . . ?
C1 C2 C3 119.8(4) . . ?
C1 C2 H2 120.1 . . ?
C3 C2 H2 120.1 . . ?
P1 C13 H13A 108.1 . . ?
P1 C13 H13B 108.1 . . ?
H13A C13 H13B 107.3 . . ?
C20 C13 P1 116.9(2) . . ?
C20 C13 H13A 108.1 . . ?
C20 C13 H13B 108.1 . . ?
O2 C20 C13 105.0(2) . . ?
O2 C20 C22 101.1(3) . . ?
O2 C20 C17 108.8(2) . . ?
C13 C20 C22 112.2(3) . . ?
C17 C20 C13 112.3(3) . . ?
C17 C20 C22 116.1(3) . . ?
O2 C21 C23 116.3(3) . . ?
N1 C21 O2 118.1(3) . . ?
N1 C21 C23 125.5(3) . . ?
C28 C23 C21 118.5(4) . . ?
C24 C23 C21 122.0(3) . . ?
C24 C23 C28 119.4(4) . . ?
C23 C28 H28 120.9 . . ?
C23 C28 C27 118.1(5) . . ?
C27 C28 H28 120.9 . . ?
C28 C27 H27 119.2 . . ?
C26 C27 C28 121.5(5) . . ?
C26 C27 H27 119.2 . . ?
C27 C26 H26 119.8 . . ?
C27 C26 C25 120.3(5) . . ?
C25 C26 H26 119.8 . . ?
C11 C10 H10 120.0 . . ?
C9 C10 H10 120.0 . . ?
C9 C10 C11 120.1(4) . . ?
C10 C11 H11 119.7 . . ?
C10 C11 C12 120.5(4) . . ?
C12 C11 H11 119.7 . . ?
C7 C12 H12 119.9 . . ?
C11 C12 C7 120.2(4) . . ?
C11 C12 H12 119.9 . . ?
C4 C5 H5 120.0 . . ?
C6 C5 C4 120.0(4) . . ?
C6 C5 H5 120.0 . . ?
C1 C6 H6 119.7 . . ?
C5 C6 C1 120.7(5) . . ?
C5 C6 H6 119.7 . . ?
N1 C22 C20 105.4(3) . . ?
N1 C22 H22A 110.7 . . ?
N1 C22 H22B 110.7 . . ?
C20 C22 H22A 110.7 . . ?
C20 C22 H22B 110.7 . . ?
H22A C22 H22B 108.8 . . ?
C23 C24 H24 119.4 . . ?
C23 C24 C25 121.2(4) . . ?
C25 C24 H24 119.4 . . ?
C26 C25 C24 119.3(5) . . ?
C26 C25 H25 120.4 . . ?
C24 C25 H25 120.4 . . ?
C18 C17 C20 120.0(3) . . ?
C16 C17 C20 121.6(3) . . ?
C16 C17 C18 118.3(3) . . ?
C17 C18 H18 119.9 . . ?
C19 C18 C17 120.2(3) . . ?
C19 C18 H18 119.9 . . ?
C18 C19 H19 119.5 . . ?
C14 C19 C18 120.9(4) . . ?
C14 C19 H19 119.5 . . ?
C19 C14 H14 120.5 . . ?
C19 C14 C15 119.1(4) . . ?
C15 C14 H14 120.5 . . ?
C14 C15 H15 119.5 . . ?
C14 C15 C16 121.0(4) . . ?
C16 C15 H15 119.5 . . ?
C17 C16 H16 119.8 . . ?
C15 C16 C17 120.4(4) . . ?
C15 C16 H16 119.8 . . ?
C7 C8 H8 119.8 . . ?
C9 C8 C7 120.4(4) . . ?
C9 C8 H8 119.8 . . ?
C10 C9 C8 120.2(4) . . ?
C10 C9 H9 119.9 . . ?
C8 C9 H9 119.9 . . ?

loop_
_geom_bond_atom_site_label_1
_geom_bond_atom_site_label_2
_geom_bond_distance
_geom_bond_site_symmetry_2
_geom_bond_publ_flag
P1 O1 1.493(2) . ?
P1 C1 1.803(4) . ?
P1 C7 1.805(3) . ?
P1 C13 1.815(3) . ?
O2 C20 1.481(4) . ?
O2 C21 1.369(4) . ?
C1 C2 1.382(5) . ?
C1 C6 1.390(5) . ?
C7 C12 1.389(5) . ?
C7 C8 1.386(5) . ?
N1 C21 1.267(4) . ?
N1 C22 1.458(5) . ?
C4 H4 0.9300 . ?
C4 C3 1.364(7) . ?
C4 C5 1.374(8) . ?
C3 H3 0.9300 . ?
C3 C2 1.401(6) . ?
C2 H2 0.9300 . ?
C13 H13A 0.9700 . ?
C13 H13B 0.9700 . ?
C13 C20 1.539(4) . ?
C20 C22 1.544(5) . ?
C20 C17 1.508(5) . ?
C21 C23 1.472(5) . ?
C23 C28 1.395(5) . ?
C23 C24 1.370(5) . ?
C28 H28 0.9300 . ?
C28 C27 1.402(8) . ?
C27 H27 0.9300 . ?
C27 C26 1.352(8) . ?
C26 H26 0.9300 . ?
C26 C25 1.365(8) . ?
C10 H10 0.9300 . ?
C10 C11 1.368(5) . ?
C10 C9 1.363(6) . ?
C11 H11 0.9300 . ?
C11 C12 1.378(5) . ?
C12 H12 0.9300 . ?
C5 H5 0.9300 . ?
C5 C6 1.372(7) . ?
C6 H6 0.9300 . ?
C22 H22A 0.9700 . ?
C22 H22B 0.9700 . ?
C24 H24 0.9300 . ?
C24 C25 1.391(6) . ?
C25 H25 0.9300 . ?
C17 C18 1.393(5) . ?
C17 C16 1.381(5) . ?
C18 H18 0.9300 . ?
C18 C19 1.380(5) . ?
C19 H19 0.9300 . ?
C19 C14 1.363(5) . ?
C14 H14 0.9300 . ?
C14 C15 1.372(6) . ?
C15 H15 0.9300 . ?
C15 C16 1.376(5) . ?
C16 H16 0.9300 . ?
C8 H8 0.9300 . ?
C8 C9 1.385(5) . ?
C9 H9 0.9300 . ?

loop_
_geom_torsion_atom_site_label_1
_geom_torsion_atom_site_label_2
_geom_torsion_atom_site_label_3
_geom_torsion_atom_site_label_4
_geom_torsion
_geom_torsion_site_symmetry_1
_geom_torsion_site_symmetry_2
_geom_torsion_site_symmetry_3
_geom_torsion_site_symmetry_4
_geom_torsion_publ_flag
P1 C1 C2 C3 -175.2(3) . . . . ?
P1 C1 C6 C5 176.6(4) . . . . ?
P1 C7 C12 C11 179.9(3) . . . . ?
P1 C7 C8 C9 179.1(3) . . . . ?
P1 C13 C20 O2 176.8(2) . . . . ?
P1 C13 C20 C22 67.9(3) . . . . ?
P1 C13 C20 C17 -65.0(3) . . . . ?
O2 C20 C22 N1 -17.8(3) . . . . ?
O2 C20 C17 C18 -154.8(3) . . . . ?
O2 C20 C17 C16 29.1(4) . . . . ?
O2 C21 C23 C28 -174.2(3) . . . . ?
O2 C21 C23 C24 8.2(5) . . . . ?
O1 P1 C1 C2 154.3(3) . . . . ?
O1 P1 C1 C6 -22.5(3) . . . . ?
O1 P1 C7 C12 20.7(3) . . . . ?
O1 P1 C7 C8 -158.6(3) . . . . ?
O1 P1 C13 C20 -42.1(3) . . . . ?
C1 P1 C7 C12 -100.6(3) . . . . ?
C1 P1 C7 C8 80.1(3) . . . . ?
C1 P1 C13 C20 82.8(3) . . . . ?
C7 P1 C1 C2 -84.6(3) . . . . ?
C7 P1 C1 C6 98.6(3) . . . . ?
C7 P1 C13 C20 -163.1(2) . . . . ?
C7 C8 C9 C10 0.2(6) . . . . ?
N1 C21 C23 C28 8.4(5) . . . . ?
N1 C21 C23 C24 -169.3(4) . . . . ?
C4 C3 C2 C1 -1.9(6) . . . . ?
C4 C5 C6 C1 -0.4(7) . . . . ?
C3 C4 C5 C6 -0.1(8) . . . . ?
C2 C1 C6 C5 -0.3(6) . . . . ?
C13 P1 C1 C2 27.6(3) . . . . ?
C13 P1 C1 C6 -149.1(3) . . . . ?
C13 P1 C7 C12 143.9(3) . . . . ?
C13 P1 C7 C8 -35.3(3) . . . . ?
C13 C20 C22 N1 93.6(3) . . . . ?
C13 C20 C17 C18 89.4(4) . . . . ?
C13 C20 C17 C16 -86.7(4) . . . . ?
C20 O2 C21 N1 -8.6(4) . . . . ?
C20 O2 C21 C23 173.8(3) . . . . ?
C20 C17 C18 C19 -174.4(3) . . . . ?
C20 C17 C16 C15 175.0(4) . . . . ?
C21 O2 C20 C13 -101.2(3) . . . . ?
C21 O2 C20 C22 15.6(3) . . . . ?
C21 O2 C20 C17 138.3(3) . . . . ?
C21 N1 C22 C20 13.8(4) . . . . ?
C21 C23 C28 C27 -176.2(4) . . . . ?
C21 C23 C24 C25 175.5(4) . . . . ?
C23 C28 C27 C26 1.1(8) . . . . ?
C23 C24 C25 C26 0.2(7) . . . . ?
C28 C23 C24 C25 -2.2(6) . . . . ?
C28 C27 C26 C25 -3.1(9) . . . . ?
C27 C26 C25 C24 2.4(8) . . . . ?
C10 C11 C12 C7 1.6(6) . . . . ?
C11 C10 C9 C8 0.6(6) . . . . ?
C12 C7 C8 C9 -0.1(5) . . . . ?
C5 C4 C3 C2 1.2(7) . . . . ?
C6 C1 C2 C3 1.5(6) . . . . ?
C22 N1 C21 O2 -3.7(4) . . . . ?
C22 N1 C21 C23 173.7(3) . . . . ?
C22 C20 C17 C18 -41.6(4) . . . . ?
C22 C20 C17 C16 142.3(3) . . . . ?
C24 C23 C28 C27 1.5(6) . . . . ?
C17 C20 C22 N1 -135.3(3) . . . . ?
C17 C18 C19 C14 -1.1(6) . . . . ?
C18 C17 C16 C15 -1.2(5) . . . . ?
C18 C19 C14 C15 -0.3(6) . . . . ?
C19 C14 C15 C16 1.0(6) . . . . ?
C14 C15 C16 C17 -0.2(6) . . . . ?
C16 C17 C18 C19 1.8(5) . . . . ?
C8 C7 C12 C11 -0.8(5) . . . . ?
C9 C10 C11 C12 -1.5(6) . . . . ?
